data_4516903
loop_
_publ_author_name
'Saito, Koya'
'Yoshida, Masahito'
'Uekusa, Hidehiro'
'Doi, Takayuki'

_publ_section_title
;
 Facile Synthesis of Pyrrolyl 4-Quinolinone Alkaloid Quinolactacide by
 9-AJ-Catalyzed Tandem Acyl Transfer-Cyclization of
 <i>o</i>-Alkynoylaniline Derivatives.
;
_journal_issue 8
_journal_name_full 'ACS omega'
_journal_page_first 4370
_journal_page_last 4381
_journal_paper_doi 10.1021/acsomega.7b00793
_journal_volume 2
_journal_year 2017
_chemical_formula_moiety 'C27 H23.15 N O4.07'
_chemical_formula_sum 'C27 H23.15 N O4.07'
_chemical_formula_weight 426.81
_space_group_crystal_system monoclinic
_space_group_IT_number 15
_space_group_name_Hall '-C 2yc'
_space_group_name_H-M_alt 'C 1 2/c 1'
_atom_sites_solution_hydrogens mixed
_atom_sites_solution_primary dual
_atom_sites_solution_secondary difmap
_audit_creation_method SHELXL-2016/6
_cell_angle_alpha 90
_cell_angle_beta 107.6670(12)
_cell_angle_gamma 90
_cell_formula_units_Z 32
_cell_length_a 39.0066(13)
_cell_length_b 22.1515(6)
_cell_length_c 21.6750(6)
_cell_measurement_reflns_used 34931
_cell_measurement_temperature 173(2)
_cell_measurement_theta_max 27.41
_cell_measurement_theta_min 3.0
_cell_volume 17845.1(9)
_computing_cell_refinement 'PROCESS-AUTO (Rigaku, 1998)'
_computing_data_collection 'PROCESS-AUTO (Rigaku, 1998)'
_computing_data_reduction 'PROCESS-AUTO (Rigaku, 1998)'
_computing_molecular_graphics 'ORTEP-3 (Farrugia, 2008)'
_computing_publication_material 'SHELXL-2014/07 (Sheldrick, 2014)'
_computing_structure_refinement 'SHELXL-2016/6 (Sheldrick, 2016)'
_computing_structure_solution 'SHELXT 2014/5 (Sheldrick, 2014)'
_diffrn_ambient_temperature 173(2)
_diffrn_measured_fraction_theta_full 0.996
_diffrn_measured_fraction_theta_max 0.991
_diffrn_measurement_device_type 'RIGAKU R-AXIS RAPID IP Area Detector'
_diffrn_measurement_method '\w scans'
_diffrn_radiation_type MoK\a
_diffrn_radiation_wavelength 0.71073
_diffrn_reflns_av_R_equivalents 0.0583
_diffrn_reflns_av_unetI/netI 0.0654
_diffrn_reflns_Laue_measured_fraction_full 0.996
_diffrn_reflns_Laue_measured_fraction_max 0.991
_diffrn_reflns_limit_h_max 50
_diffrn_reflns_limit_h_min -50
_diffrn_reflns_limit_k_max 28
_diffrn_reflns_limit_k_min -28
_diffrn_reflns_limit_l_max 25
_diffrn_reflns_limit_l_min -28
_diffrn_reflns_number 82679
_diffrn_reflns_point_group_measured_fraction_full 0.996
_diffrn_reflns_point_group_measured_fraction_max 0.991
_diffrn_reflns_theta_full 25.242
_diffrn_reflns_theta_max 27.438
_diffrn_reflns_theta_min 2.986
_diffrn_source 'rotating anode X-ray tube'
_exptl_absorpt_coefficient_mu 0.086
_exptl_absorpt_correction_T_max 0.975
_exptl_absorpt_correction_T_min 0.697
_exptl_absorpt_correction_type multi-scan
_exptl_absorpt_process_details 'Absorption was corrected by ABSCOR'
_exptl_crystal_colour colorless
_exptl_crystal_density_diffrn 1.271
_exptl_crystal_description prism
_exptl_crystal_F_000 7192
_exptl_crystal_size_max 0.300
_exptl_crystal_size_mid 0.300
_exptl_crystal_size_min 0.300
_refine_diff_density_max 0.504
_refine_diff_density_min -0.504
_refine_diff_density_rms 0.134
_refine_ls_extinction_method none
_refine_ls_goodness_of_fit_ref 0.994
_refine_ls_hydrogen_treatment mixed
_refine_ls_matrix_type full
_refine_ls_number_parameters 1181
_refine_ls_number_reflns 20178
_refine_ls_number_restraints 7
_refine_ls_restrained_S_all 0.994
_refine_ls_R_factor_all 0.1405
_refine_ls_R_factor_gt 0.0655
_refine_ls_shift/su_max 0.001
_refine_ls_shift/su_mean 0.000
_refine_ls_structure_factor_coef Fsqd
_refine_ls_weighting_details 'w=1/[\s^2^(Fo^2^)+(0.1200P)^2^] where P=(Fo^2^+2Fc^2^)/3'
_refine_ls_weighting_scheme calc
_refine_ls_wR_factor_gt 0.1527
_refine_ls_wR_factor_ref 0.2233
_reflns_Friedel_coverage 0.000
_reflns_number_gt 9714
_reflns_number_total 20178
_reflns_threshold_expression 'I > 2\s(I)'
_cod_data_source_file ao7b00793_si_002.cif
_cod_data_source_block shelx_a
_cod_original_sg_symbol_H-M 'C 2/c'
_cod_database_code 4516903
_shelx_shelxl_version_number 2016/6
_shelx_space_group_comment
;
The symmetry employed for this shelxl refinement is uniquely defined
by the following loop, which should always be used as a source of
symmetry information in preference to the above space-group names.
They are only intended as comments.
;
_shelx_estimated_absorpt_t_min 0.975
_shelx_estimated_absorpt_t_max 0.975

loop_
_space_group_symop_operation_xyz
'x, y, z'
'-x, y, -z+1/2'
'x+1/2, y+1/2, z'
'-x+1/2, y+1/2, -z+1/2'
'-x, -y, -z'
'x, -y, z-1/2'
'-x+1/2, -y+1/2, -z'
'x+1/2, -y+1/2, z-1/2'

loop_
_atom_site_label
_atom_site_type_symbol
_atom_site_fract_x
_atom_site_fract_y
_atom_site_fract_z
_atom_site_U_iso_or_equiv
_atom_site_adp_type
_atom_site_occupancy
_atom_site_site_symmetry_order
_atom_site_calc_flag
_atom_site_refinement_flags_posn
_atom_site_refinement_flags_adp
_atom_site_refinement_flags_occupancy
O1 O 0.22469(6) 0.34957(7) 0.04527(10) 0.0624(6) Uani 1 1 d D . .
C1 C 0.26591(6) 0.49771(10) 0.08123(11) 0.0382(6) Uani 1 1 d . . .
N1 N 0.23917(5) 0.52605(8) 0.10226(9) 0.0365(5) Uani 1 1 d . . .
O2 O 0.14616(5) 0.39120(9) 0.04140(9) 0.0629(5) Uani 1 1 d . . .
C2 C 0.29614(7) 0.53020(12) 0.07697(13) 0.0471(6) Uani 1 1 d . . .
H2 H 0.299346 0.571275 0.090071 0.056 Uiso 1 1 calc R U .
N2 N 0.27519(5) 0.53519(8) 0.37441(9) 0.0374(5) Uani 1 1 d . . .
O3 O 0.22028(4) 0.62280(6) 0.08228(8) 0.0394(4) Uani 1 1 d . . .
N3 N 0.48142(5) 0.28570(8) 0.62265(9) 0.0353(4) Uani 1 1 d . . .
C3 C 0.32095(7) 0.50164(13) 0.05357(13) 0.0527(7) Uani 1 1 d . . .
H3 H 0.341358 0.523434 0.050553 0.063 Uiso 1 1 calc R U .
O4 O 0.26983(5) 0.60383(7) 0.16698(8) 0.0479(4) Uani 1 1 d . . .
C4 C 0.31679(8) 0.44172(13) 0.03432(13) 0.0547(7) Uani 1 1 d . . .
H4 H 0.334344 0.422690 0.018669 0.066 Uiso 1 1 calc R U .
N4 N 0.51393(5) 0.22199(8) 0.39639(9) 0.0369(5) Uani 1 1 d . . .
C5 C 0.28742(7) 0.41015(12) 0.03790(13) 0.0485(7) Uani 1 1 d . . .
H5 H 0.284636 0.369153 0.024437 0.058 Uiso 1 1 calc R U .
O5 O 0.27132(6) 0.36078(8) 0.43108(11) 0.0714(6) Uani 1 1 d . . .
O6 O 0.35494(6) 0.38233(8) 0.44457(10) 0.0678(6) Uani 1 1 d . . .
C6 C 0.26117(7) 0.43742(10) 0.06127(11) 0.0398(6) Uani 1 1 d . . .
O7 O 0.29863(4) 0.62946(6) 0.39184(8) 0.0410(4) Uani 1 1 d . . .
C7 C 0.22926(7) 0.40321(11) 0.06196(12) 0.0442(6) Uani 1 1 d . . .
O8 O 0.25473(6) 0.61025(7) 0.29840(9) 0.0598(5) Uani 1 1 d . . .
C8 C 0.20347(7) 0.43638(10) 0.08498(11) 0.0379(6) Uani 1 1 d . . .
O9 O 0.48022(6) 0.10949(7) 0.56803(10) 0.0633(6) Uani 1 1 d . . .
C9 C 0.20857(6) 0.49541(10) 0.10333(11) 0.0348(5) Uani 1 1 d . . .
C10 C 0.17084(7) 0.40271(10) 0.08989(13) 0.0428(6) Uani 1 1 d . . .
O10 O 0.39602(6) 0.14329(9) 0.55098(10) 0.0691(6) Uani 1 1 d . . .
C11 C 0.17055(7) 0.38175(10) 0.15541(12) 0.0411(6) Uani 1 1 d . . .
O11 O 0.45743(4) 0.37970(6) 0.60400(8) 0.0387(4) Uani 1 1 d . . .
C13 C 0.13809(9) 0.34076(12) 0.22403(18) 0.0648(9) Uani 1 1 d . . .
H13 H 0.116073 0.327988 0.230034 0.078 Uiso 1 1 calc R U .
O13 O 0.52799(5) 0.39628(7) 0.46083(10) 0.0597(5) Uani 1 1 d . . .
C12 C 0.13836(8) 0.36290(11) 0.16451(15) 0.0530(7) Uani 1 1 d . . .
H12 H 0.116570 0.365251 0.129810 0.064 Uiso 1 1 calc R U .
O12 O 0.50693(5) 0.36499(7) 0.68993(9) 0.0519(5) Uani 1 1 d . . .
C14 C 0.16930(10) 0.33713(12) 0.27431(16) 0.0636(9) Uani 1 1 d . . .
H14 H 0.168853 0.321655 0.314940 0.076 Uiso 1 1 calc R U .
O14 O 0.60334(5) 0.36617(8) 0.45503(9) 0.0554(5) Uani 1 1 d . . .
C15 C 0.20131(9) 0.35578(12) 0.26633(14) 0.0598(8) Uani 1 1 d . . .
H15 H 0.222935 0.353156 0.301356 0.072 Uiso 1 1 calc R U .
O15 O 0.53252(4) 0.12537(6) 0.41861(8) 0.0402(4) Uani 1 1 d . . .
C16 C 0.20197(8) 0.37850(11) 0.20687(13) 0.0484(6) Uani 1 1 d . . .
H16 H 0.224038 0.391843 0.201507 0.058 Uiso 1 1 calc R U .
O16 O 0.48558(5) 0.14432(7) 0.32943(9) 0.0524(5) Uani 1 1 d . . .
C18 C 0.14736(7) 0.53952(12) 0.08456(13) 0.0500(7) Uani 1 1 d . . .
H18 H 0.141450 0.526972 0.040665 0.060 Uiso 1 1 calc R U .
C17 C 0.18153(7) 0.52835(10) 0.12655(12) 0.0390(6) Uani 1 1 d . . .
O17 O 0.22301(19) 0.2541(3) -0.0434(3) 0.073(3) Uani 0.299(6) 1 d D . P
H17A H 0.2407(17) 0.229(3) -0.039(5) 0.109 Uiso 0.299(6) 1 d D U P
H17B H 0.229(2) 0.279(2) -0.0111(19) 0.109 Uiso 0.299(6) 1 d D U P
C19 C 0.12199(8) 0.56867(13) 0.10619(16) 0.0650(8) Uani 1 1 d . . .
H19 H 0.098753 0.576782 0.077231 0.078 Uiso 1 1 calc R U .
C20 C 0.13055(9) 0.58592(15) 0.16997(17) 0.0769(10) Uani 1 1 d . . .
H20 H 0.113102 0.605888 0.185128 0.092 Uiso 1 1 calc R U .
C21 C 0.16425(9) 0.57445(15) 0.21207(16) 0.0705(9) Uani 1 1 d . . .
H21 H 0.169845 0.586319 0.256142 0.085 Uiso 1 1 calc R U .
C22 C 0.18972(8) 0.54606(12) 0.19078(13) 0.0516(7) Uani 1 1 d . . .
H22 H 0.212971 0.538503 0.219957 0.062 Uiso 1 1 calc R U .
C24 C 0.22106(7) 0.69060(10) 0.09128(13) 0.0438(6) Uani 1 1 d . . .
C23 C 0.24477(7) 0.58918(10) 0.12208(12) 0.0376(5) Uani 1 1 d . . .
C25 C 0.18906(8) 0.71053(12) 0.03568(16) 0.0668(9) Uani 1 1 d . . .
H25A H 0.192937 0.699416 -0.005454 0.100 Uiso 1 1 calc R U .
H25B H 0.186259 0.754404 0.037397 0.100 Uiso 1 1 calc R U .
H25C H 0.167261 0.690660 0.039113 0.100 Uiso 1 1 calc R U .
C27 C 0.21567(9) 0.70502(12) 0.15588(15) 0.0635(8) Uani 1 1 d . . .
H27A H 0.213967 0.748847 0.160336 0.095 Uiso 1 1 calc R U .
H27B H 0.236116 0.689569 0.190838 0.095 Uiso 1 1 calc R U .
H27C H 0.193447 0.685975 0.158333 0.095 Uiso 1 1 calc R U .
C26 C 0.25596(8) 0.71465(11) 0.08455(15) 0.0577(8) Uani 1 1 d . . .
H26A H 0.259804 0.698173 0.045215 0.087 Uiso 1 1 calc R U .
H26B H 0.275898 0.702596 0.122337 0.087 Uiso 1 1 calc R U .
H26C H 0.254827 0.758799 0.081733 0.087 Uiso 1 1 calc R U .
C28 C 0.24551(7) 0.51688(11) 0.39380(12) 0.0415(6) Uani 1 1 d . . .
C29 C 0.21860(7) 0.55811(13) 0.39541(13) 0.0540(7) Uani 1 1 d . . .
H29 H 0.219441 0.598463 0.381089 0.065 Uiso 1 1 calc R U .
C30 C 0.19098(8) 0.53961(17) 0.41791(14) 0.0677(9) Uani 1 1 d . . .
H30 H 0.172714 0.567527 0.419187 0.081 Uiso 1 1 calc R U .
C31 C 0.18932(8) 0.48058(18) 0.43889(15) 0.0712(10) Uani 1 1 d . . .
H31 H 0.170297 0.468602 0.455103 0.085 Uiso 1 1 calc R U .
C34 C 0.27237(7) 0.41397(11) 0.41445(13) 0.0467(6) Uani 1 1 d . . .
C33 C 0.24418(7) 0.45733(12) 0.41407(12) 0.0457(6) Uani 1 1 d . . .
C32 C 0.21510(8) 0.44001(15) 0.43607(13) 0.0602(8) Uani 1 1 d . . .
H32 H 0.213455 0.399448 0.449125 0.072 Uiso 1 1 calc R U .
C35 C 0.30192(7) 0.43754(10) 0.39464(11) 0.0388(6) Uani 1 1 d . . .
C37 C 0.33124(7) 0.39342(10) 0.39468(13) 0.0450(6) Uani 1 1 d . . .
C36 C 0.30300(6) 0.49611(9) 0.37605(11) 0.0365(5) Uani 1 1 d . . .
C39 C 0.35354(7) 0.31548(11) 0.33306(14) 0.0540(7) Uani 1 1 d . . .
H39 H 0.372125 0.306449 0.371848 0.065 Uiso 1 1 calc R U .
C38 C 0.32868(7) 0.36047(10) 0.33307(12) 0.0417(6) Uani 1 1 d . . .
C40 C 0.35146(8) 0.28394(13) 0.27737(16) 0.0631(8) Uani 1 1 d . . .
H40 H 0.368626 0.253349 0.277987 0.076 Uiso 1 1 calc R U .
C41 C 0.32476(8) 0.29634(13) 0.22093(15) 0.0615(8) Uani 1 1 d . . .
H41 H 0.323419 0.274253 0.182692 0.074 Uiso 1 1 calc R U .
C42 C 0.29991(8) 0.34087(12) 0.21978(14) 0.0568(7) Uani 1 1 d . . .
H42 H 0.281505 0.349556 0.180635 0.068 Uiso 1 1 calc R U .
C43 C 0.30163(7) 0.37305(11) 0.27550(13) 0.0461(6) Uani 1 1 d . . .
H43 H 0.284412 0.403654 0.274513 0.055 Uiso 1 1 calc R U .
C44 C 0.33390(7) 0.52004(10) 0.35644(12) 0.0386(6) Uani 1 1 d . . .
C45 C 0.36675(7) 0.52911(11) 0.40296(13) 0.0480(6) Uani 1 1 d . . .
H45 H 0.369208 0.521664 0.447256 0.058 Uiso 1 1 calc R U .
C46 C 0.39610(8) 0.54903(12) 0.38513(16) 0.0595(8) Uani 1 1 d . . .
H46 H 0.418504 0.555754 0.417315 0.071 Uiso 1 1 calc R U .
C47 C 0.39287(9) 0.55904(12) 0.32121(16) 0.0599(8) Uani 1 1 d . . .
H47 H 0.413150 0.571767 0.308992 0.072 Uiso 1 1 calc R U .
C48 C 0.36002(8) 0.55056(11) 0.27452(14) 0.0559(7) Uani 1 1 d . . .
H48 H 0.357806 0.558031 0.230312 0.067 Uiso 1 1 calc R U .
C49 C 0.33039(8) 0.53135(10) 0.29151(13) 0.0467(6) Uani 1 1 d . . .
H49 H 0.307854 0.525895 0.259277 0.056 Uiso 1 1 calc R U .
C50 C 0.27504(7) 0.59640(10) 0.34952(12) 0.0410(6) Uani 1 1 d . . .
C51 C 0.30425(7) 0.69449(10) 0.37563(13) 0.0486(7) Uani 1 1 d . . .
C52 C 0.26915(9) 0.72809(12) 0.36050(18) 0.0783(11) Uani 1 1 d . . .
H52A H 0.273761 0.771624 0.361544 0.117 Uiso 1 1 calc R U .
H52B H 0.257089 0.717958 0.392762 0.117 Uiso 1 1 calc R U .
H52C H 0.253738 0.716572 0.317336 0.117 Uiso 1 1 calc R U .
C53 C 0.32059(10) 0.69430(12) 0.32045(15) 0.0705(9) Uani 1 1 d . . .
H53A H 0.302876 0.679084 0.281106 0.106 Uiso 1 1 calc R U .
H53B H 0.341875 0.668198 0.331655 0.106 Uiso 1 1 calc R U .
H53C H 0.327565 0.735492 0.312914 0.106 Uiso 1 1 calc R U .
C54 C 0.33067(8) 0.71603(11) 0.43832(14) 0.0590(8) Uani 1 1 d . . .
H54A H 0.351910 0.689819 0.449742 0.089 Uiso 1 1 calc R U .
H54B H 0.319279 0.714671 0.472852 0.089 Uiso 1 1 calc R U .
H54C H 0.337943 0.757573 0.432999 0.089 Uiso 1 1 calc R U .
C55 C 0.51074(6) 0.26399(10) 0.60380(11) 0.0377(5) Uani 1 1 d . . .
C56 C 0.53886(7) 0.30231(12) 0.60107(12) 0.0458(6) Uani 1 1 d . . .
H56 H 0.539129 0.343331 0.614005 0.055 Uiso 1 1 calc R U .
C57 C 0.56598(7) 0.27999(14) 0.57953(13) 0.0545(7) Uani 1 1 d . . .
H57 H 0.584747 0.306237 0.576919 0.065 Uiso 1 1 calc R U .
C58 C 0.56669(8) 0.21976(14) 0.56138(13) 0.0557(7) Uani 1 1 d . . .
H58 H 0.585857 0.204968 0.547116 0.067 Uiso 1 1 calc R U .
C59 C 0.53945(7) 0.18236(12) 0.56438(13) 0.0507(7) Uani 1 1 d . . .
H59 H 0.539899 0.141222 0.552262 0.061 Uiso 1 1 calc R U .
C60 C 0.51065(7) 0.20350(10) 0.58510(12) 0.0410(6) Uani 1 1 d . . .
C61 C 0.48070(7) 0.16336(11) 0.58391(12) 0.0436(6) Uani 1 1 d . . .
C62 C 0.45168(7) 0.19059(10) 0.60232(11) 0.0389(6) Uani 1 1 d . . .
C63 C 0.45233(6) 0.24951(9) 0.62060(11) 0.0355(5) Uani 1 1 d . . .
C64 C 0.42068(7) 0.14979(11) 0.60099(13) 0.0459(6) Uani 1 1 d . . .
C65 C 0.42175(7) 0.11497(10) 0.66071(13) 0.0419(6) Uani 1 1 d . . .
C66 C 0.39408(8) 0.07528(12) 0.65952(15) 0.0578(8) Uani 1 1 d . . .
H66 H 0.374169 0.071886 0.621377 0.069 Uiso 1 1 calc R U .
C67 C 0.39501(9) 0.04070(14) 0.71277(17) 0.0689(9) Uani 1 1 d . . .
H67 H 0.375989 0.013314 0.710978 0.083 Uiso 1 1 calc R U .
C68 C 0.42350(8) 0.04577(13) 0.76868(16) 0.0618(8) Uani 1 1 d . . .
H68 H 0.424160 0.021863 0.805416 0.074 Uiso 1 1 calc R U .
C69 C 0.45098(8) 0.08549(12) 0.77119(14) 0.0556(7) Uani 1 1 d . . .
H69 H 0.470576 0.089169 0.809774 0.067 Uiso 1 1 calc R U .
C70 C 0.45014(7) 0.12024(11) 0.71744(13) 0.0473(6) Uani 1 1 d . . .
H70 H 0.469118 0.147801 0.719519 0.057 Uiso 1 1 calc R U .
C71 C 0.42213(6) 0.27566(10) 0.64101(12) 0.0374(5) Uani 1 1 d . . .
C72 C 0.42628(7) 0.28634(10) 0.70587(12) 0.0437(6) Uani 1 1 d . . .
H72 H 0.448913 0.279885 0.737500 0.052 Uiso 1 1 calc R U .
C73 C 0.39721(8) 0.30648(12) 0.72425(14) 0.0536(7) Uani 1 1 d . . .
H73 H 0.399957 0.313654 0.768707 0.064 Uiso 1 1 calc R U .
C74 C 0.36427(8) 0.31624(12) 0.67854(15) 0.0555(7) Uani 1 1 d . . .
H74 H 0.344421 0.329824 0.691571 0.067 Uiso 1 1 calc R U .
C75 C 0.36025(8) 0.30622(13) 0.61400(15) 0.0586(8) Uani 1 1 d . . .
H75 H 0.337749 0.313678 0.582362 0.070 Uiso 1 1 calc R U .
C76 C 0.38895(7) 0.28533(12) 0.59535(13) 0.0501(7) Uani 1 1 d . . .
H76 H 0.385949 0.277519 0.550923 0.060 Uiso 1 1 calc R U .
C77 C 0.48325(7) 0.34851(10) 0.64399(12) 0.0372(5) Uani 1 1 d . . .
C78 C 0.45397(8) 0.44624(10) 0.61531(13) 0.0488(7) Uani 1 1 d . . .
C79 C 0.48897(9) 0.47759(13) 0.61855(19) 0.0837(11) Uani 1 1 d . . .
H79A H 0.497170 0.464204 0.582299 0.125 Uiso 1 1 calc R U .
H79B H 0.507194 0.467483 0.659500 0.125 Uiso 1 1 calc R U .
H79C H 0.485185 0.521370 0.615949 0.125 Uiso 1 1 calc R U .
C80 C 0.44264(10) 0.45320(13) 0.67584(15) 0.0769(11) Uani 1 1 d . . .
H80A H 0.438930 0.496056 0.683068 0.115 Uiso 1 1 calc R U .
H80B H 0.461482 0.436999 0.713078 0.115 Uiso 1 1 calc R U .
H80C H 0.420181 0.431058 0.670551 0.115 Uiso 1 1 calc R U .
C81 C 0.42418(8) 0.46445(12) 0.55520(14) 0.0621(8) Uani 1 1 d . . .
H81A H 0.431892 0.457113 0.516828 0.093 Uiso 1 1 calc R U .
H81B H 0.418797 0.507437 0.557657 0.093 Uiso 1 1 calc R U .
H81C H 0.402579 0.440595 0.552199 0.093 Uiso 1 1 calc R U .
C82 C 0.48698(6) 0.24867(10) 0.41813(11) 0.0372(5) Uani 1 1 d . . .
C83 C 0.45709(7) 0.21540(11) 0.42192(12) 0.0455(6) Uani 1 1 d . . .
H83 H 0.454308 0.174333 0.408709 0.055 Uiso 1 1 calc R U .
C84 C 0.43182(7) 0.24306(13) 0.44507(13) 0.0507(7) Uani 1 1 d . . .
H84 H 0.411685 0.220519 0.448154 0.061 Uiso 1 1 calc R U .
C85 C 0.43518(7) 0.30311(13) 0.46393(13) 0.0524(7) Uani 1 1 d . . .
H85 H 0.417146 0.321717 0.478628 0.063 Uiso 1 1 calc R U .
C86 C 0.46451(7) 0.33539(12) 0.46132(12) 0.0470(6) Uani 1 1 d . . .
H86 H 0.466842 0.376424 0.474692 0.056 Uiso 1 1 calc R U .
C87 C 0.49124(7) 0.30887(10) 0.43917(11) 0.0395(6) Uani 1 1 d . . .
C88 C 0.52319(7) 0.34385(10) 0.43986(12) 0.0417(6) Uani 1 1 d . . .
C89 C 0.54847(6) 0.31303(10) 0.41367(11) 0.0364(5) Uani 1 1 d . . .
C90 C 0.54392(6) 0.25395(10) 0.39452(11) 0.0346(5) Uani 1 1 d . . .
C91 C 0.57966(7) 0.34940(10) 0.40695(12) 0.0409(6) Uani 1 1 d . . .
C92 C 0.57977(7) 0.36713(10) 0.34068(12) 0.0400(6) Uani 1 1 d . . .
C93 C 0.61072(7) 0.39125(11) 0.33172(14) 0.0498(7) Uani 1 1 d . . .
H93 H 0.631923 0.394811 0.367508 0.060 Uiso 1 1 calc R U .
C94 C 0.61091(8) 0.41013(13) 0.27107(16) 0.0607(8) Uani 1 1 d . . .
H94 H 0.632328 0.426264 0.265446 0.073 Uiso 1 1 calc R U .
C95 C 0.58082(9) 0.40588(13) 0.21946(15) 0.0634(8) Uani 1 1 d . . .
H95 H 0.581146 0.419186 0.177974 0.076 Uiso 1 1 calc R U .
C96 C 0.54991(9) 0.38227(15) 0.22741(14) 0.0721(9) Uani 1 1 d . . .
H96 H 0.528741 0.379583 0.191435 0.086 Uiso 1 1 calc R U .
C97 C 0.54949(8) 0.36240(13) 0.28761(13) 0.0583(8) Uani 1 1 d . . .
H97 H 0.528136 0.345301 0.292521 0.070 Uiso 1 1 calc R U .
C98 C 0.57094(7) 0.22189(10) 0.37085(12) 0.0383(6) Uani 1 1 d . . .
C99 C 0.56219(8) 0.19953(12) 0.30814(13) 0.0505(7) Uani 1 1 d . . .
H99 H 0.538394 0.203584 0.279714 0.061 Uiso 1 1 calc R U .
C100 C 0.58819(8) 0.17144(14) 0.28740(15) 0.0645(8) Uani 1 1 d . . .
H100 H 0.582303 0.155957 0.244579 0.077 Uiso 1 1 calc R U .
C103 C 0.60592(7) 0.21610(11) 0.41192(13) 0.0451(6) Uani 1 1 d . . .
H103 H 0.612037 0.231675 0.454730 0.054 Uiso 1 1 calc R U .
C102 C 0.63177(8) 0.18781(13) 0.39072(15) 0.0601(8) Uani 1 1 d . . .
H102 H 0.655631 0.183624 0.418868 0.072 Uiso 1 1 calc R U .
C101 C 0.62279(9) 0.16571(15) 0.32865(16) 0.0702(9) Uani 1 1 d . . .
H101 H 0.640583 0.146285 0.313955 0.084 Uiso 1 1 calc R U .
C104 C 0.50916(7) 0.15900(10) 0.37680(12) 0.0371(5) Uani 1 1 d . . .
C105 C 0.53097(8) 0.05732(10) 0.41061(14) 0.0505(7) Uani 1 1 d . . .
C108 C 0.53642(10) 0.04068(13) 0.34686(16) 0.0769(10) Uani 1 1 d . . .
H10A H 0.515881 0.054916 0.311305 0.115 Uiso 1 1 calc R U .
H10B H 0.538396 -0.003283 0.344168 0.115 Uiso 1 1 calc R U .
H10C H 0.558525 0.059575 0.343623 0.115 Uiso 1 1 calc R U .
C107 C 0.56194(9) 0.03696(12) 0.46729(17) 0.0728(10) Uani 1 1 d . . .
H10D H 0.563664 -0.007173 0.467040 0.109 Uiso 1 1 calc R U .
H10E H 0.557941 0.050198 0.507701 0.109 Uiso 1 1 calc R U .
H10F H 0.584355 0.054609 0.463995 0.109 Uiso 1 1 calc R U .
C106 C 0.49548(8) 0.03591(11) 0.41688(16) 0.0644(9) Uani 1 1 d . . .
H10G H 0.475948 0.048707 0.378798 0.097 Uiso 1 1 calc R U .
H10H H 0.491791 0.053350 0.455940 0.097 Uiso 1 1 calc R U .
H10I H 0.495630 -0.008228 0.419988 0.097 Uiso 1 1 calc R U .

loop_
_atom_site_aniso_label
_atom_site_aniso_U_11
_atom_site_aniso_U_22
_atom_site_aniso_U_33
_atom_site_aniso_U_23
_atom_site_aniso_U_13
_atom_site_aniso_U_12
O1 0.0827(15) 0.0337(9) 0.0811(15) -0.0083(9) 0.0401(13) 0.0010(9)
C1 0.0353(14) 0.0472(14) 0.0327(13) 0.0047(10) 0.0112(11) 0.0054(11)
N1 0.0369(11) 0.0349(10) 0.0378(12) 0.0001(8) 0.0117(9) 0.0000(8)
O2 0.0582(13) 0.0710(13) 0.0457(12) -0.0015(9) -0.0047(11) -0.0109(10)
C2 0.0400(15) 0.0557(15) 0.0464(16) 0.0019(12) 0.0144(13) 0.0017(12)
N2 0.0383(12) 0.0354(10) 0.0374(12) 0.0017(8) 0.0097(10) 0.0023(9)
O3 0.0409(10) 0.0318(8) 0.0412(10) 0.0028(7) 0.0059(8) 0.0030(7)
N3 0.0355(11) 0.0329(10) 0.0369(12) -0.0021(8) 0.0099(9) 0.0015(8)
C3 0.0381(16) 0.0706(18) 0.0498(18) 0.0050(14) 0.0141(13) 0.0032(13)
O4 0.0480(11) 0.0447(9) 0.0419(11) -0.0002(8) 0.0002(9) 0.0014(8)
C4 0.0444(17) 0.079(2) 0.0403(16) 0.0044(13) 0.0129(14) 0.0175(15)
N4 0.0375(11) 0.0325(10) 0.0412(12) 0.0002(8) 0.0127(10) 0.0004(8)
C5 0.0536(17) 0.0501(15) 0.0434(16) 0.0024(11) 0.0170(14) 0.0140(13)
O5 0.0894(17) 0.0435(11) 0.0849(16) 0.0098(10) 0.0319(14) -0.0155(10)
O6 0.0718(15) 0.0634(12) 0.0485(13) -0.0054(9) -0.0112(11) 0.0205(10)
C6 0.0424(15) 0.0418(13) 0.0346(14) 0.0022(10) 0.0110(12) 0.0084(11)
O7 0.0448(10) 0.0339(8) 0.0383(10) -0.0010(7) 0.0038(8) -0.0012(7)
C7 0.0514(16) 0.0433(14) 0.0388(15) 0.0011(11) 0.0151(13) 0.0040(12)
O8 0.0738(14) 0.0444(10) 0.0433(12) 0.0027(8) -0.0091(11) -0.0008(9)
C8 0.0433(15) 0.0354(12) 0.0329(13) -0.0002(9) 0.0087(12) -0.0015(10)
O9 0.0765(15) 0.0368(10) 0.0803(15) -0.0095(9) 0.0294(12) 0.0076(9)
C9 0.0344(13) 0.0374(12) 0.0312(13) 0.0006(9) 0.0081(11) -0.0013(10)
C10 0.0423(15) 0.0390(13) 0.0438(16) -0.0029(11) 0.0080(13) 0.0034(11)
O10 0.0635(14) 0.0720(13) 0.0544(13) 0.0036(10) -0.0082(12) -0.0161(11)
C11 0.0401(15) 0.0388(13) 0.0455(16) -0.0043(11) 0.0144(13) -0.0023(11)
O11 0.0387(10) 0.0328(8) 0.0397(10) 0.0010(7) 0.0046(8) 0.0038(7)
C13 0.068(2) 0.0545(17) 0.090(3) -0.0005(16) 0.051(2) -0.0081(15)
O13 0.0747(14) 0.0333(9) 0.0762(14) -0.0046(9) 0.0307(12) 0.0041(9)
C12 0.0438(16) 0.0477(15) 0.071(2) -0.0050(13) 0.0228(15) -0.0044(12)
O12 0.0536(12) 0.0443(9) 0.0440(11) -0.0052(8) -0.0059(10) 0.0048(8)
C14 0.090(3) 0.0539(17) 0.061(2) 0.0024(14) 0.044(2) -0.0034(16)
O14 0.0547(12) 0.0619(11) 0.0402(11) 0.0015(9) 0.0003(10) -0.0126(9)
C15 0.074(2) 0.0597(17) 0.0444(17) 0.0008(13) 0.0161(16) -0.0105(15)
O15 0.0442(10) 0.0300(8) 0.0409(10) 0.0007(7) 0.0045(8) 0.0023(7)
C16 0.0499(17) 0.0515(15) 0.0437(16) 0.0003(12) 0.0142(14) -0.0081(12)
O16 0.0589(12) 0.0443(10) 0.0420(11) -0.0002(8) -0.0029(10) -0.0020(9)
C18 0.0433(16) 0.0617(16) 0.0447(16) -0.0078(12) 0.0130(13) 0.0075(13)
C17 0.0397(14) 0.0400(13) 0.0391(14) -0.0026(10) 0.0150(12) -0.0008(11)
O17 0.072(6) 0.081(5) 0.071(5) -0.018(4) 0.031(4) 0.010(4)
C19 0.0450(18) 0.080(2) 0.069(2) -0.0166(16) 0.0159(16) 0.0114(15)
C20 0.061(2) 0.101(2) 0.078(3) -0.026(2) 0.034(2) 0.0125(19)
C21 0.066(2) 0.098(2) 0.055(2) -0.0255(17) 0.0286(18) 0.0043(18)
C22 0.0510(17) 0.0647(17) 0.0400(16) -0.0132(12) 0.0153(14) -0.0037(13)
C24 0.0474(16) 0.0321(12) 0.0473(16) 0.0016(10) 0.0073(13) 0.0029(11)
C23 0.0397(14) 0.0374(12) 0.0349(14) 0.0030(10) 0.0104(12) 0.0019(11)
C25 0.066(2) 0.0444(15) 0.073(2) 0.0075(14) -0.0050(17) 0.0088(14)
C27 0.077(2) 0.0499(16) 0.065(2) -0.0060(14) 0.0241(18) 0.0128(15)
C26 0.0587(19) 0.0411(14) 0.073(2) 0.0064(13) 0.0199(16) -0.0034(13)
C28 0.0364(14) 0.0524(15) 0.0331(14) -0.0036(11) 0.0066(11) -0.0020(11)
C29 0.0449(17) 0.0724(18) 0.0414(16) -0.0041(13) 0.0082(14) 0.0112(14)
C30 0.0385(17) 0.119(3) 0.0429(18) -0.0125(17) 0.0086(15) 0.0063(17)
C31 0.0409(18) 0.132(3) 0.0411(18) -0.0183(19) 0.0134(15) -0.0215(19)
C34 0.0527(17) 0.0432(14) 0.0423(16) 0.0007(11) 0.0113(13) -0.0096(12)
C33 0.0442(16) 0.0585(16) 0.0337(14) -0.0059(11) 0.0106(12) -0.0133(12)
C32 0.0520(19) 0.088(2) 0.0395(17) -0.0087(14) 0.0122(15) -0.0287(16)
C35 0.0423(15) 0.0343(12) 0.0360(14) 0.0010(10) 0.0061(12) -0.0003(10)
C37 0.0475(16) 0.0377(13) 0.0436(16) 0.0024(11) 0.0046(13) -0.0008(11)
C36 0.0394(14) 0.0341(12) 0.0336(14) -0.0009(9) 0.0074(11) -0.0007(10)
C39 0.0447(16) 0.0540(16) 0.0580(19) -0.0004(13) 0.0075(14) 0.0094(13)
C38 0.0402(14) 0.0386(13) 0.0428(15) 0.0015(10) 0.0074(12) -0.0016(11)
C40 0.0556(19) 0.0650(18) 0.070(2) -0.0148(15) 0.0214(18) 0.0120(15)
C41 0.059(2) 0.0660(18) 0.060(2) -0.0169(15) 0.0185(17) -0.0006(15)
C42 0.0547(18) 0.0636(17) 0.0457(17) -0.0058(13) 0.0057(15) 0.0033(14)
C43 0.0459(16) 0.0431(13) 0.0455(16) -0.0020(11) 0.0080(13) 0.0021(12)
C44 0.0413(15) 0.0378(12) 0.0384(14) 0.0018(10) 0.0149(12) -0.0004(10)
C45 0.0385(15) 0.0565(16) 0.0469(17) 0.0081(12) 0.0099(13) -0.0009(12)
C46 0.0436(17) 0.0649(18) 0.069(2) 0.0094(15) 0.0155(16) -0.0008(14)
C47 0.061(2) 0.0554(17) 0.076(2) 0.0099(15) 0.0391(18) 0.0004(14)
C48 0.073(2) 0.0498(15) 0.0524(18) 0.0054(13) 0.0311(17) -0.0015(14)
C49 0.0543(17) 0.0410(13) 0.0440(16) 0.0046(11) 0.0139(14) -0.0017(12)
C50 0.0428(15) 0.0377(13) 0.0387(15) -0.0026(10) 0.0067(13) -0.0004(11)
C51 0.0564(17) 0.0276(12) 0.0525(17) 0.0011(10) 0.0026(14) 0.0010(11)
C52 0.076(2) 0.0417(15) 0.091(3) -0.0140(15) -0.013(2) 0.0126(15)
C53 0.102(3) 0.0517(16) 0.058(2) 0.0083(14) 0.024(2) -0.0165(17)
C54 0.066(2) 0.0425(14) 0.0553(19) -0.0033(12) -0.0013(16) -0.0116(13)
C55 0.0357(14) 0.0441(13) 0.0315(13) 0.0032(10) 0.0076(11) 0.0054(11)
C56 0.0401(15) 0.0519(15) 0.0439(16) 0.0014(11) 0.0103(13) -0.0015(12)
C57 0.0380(16) 0.080(2) 0.0441(17) 0.0098(14) 0.0111(13) 0.0020(14)
C58 0.0445(17) 0.080(2) 0.0460(17) 0.0082(14) 0.0190(14) 0.0175(15)
C59 0.0530(18) 0.0579(16) 0.0426(16) 0.0039(12) 0.0164(14) 0.0199(13)
C60 0.0420(15) 0.0448(13) 0.0355(14) 0.0027(10) 0.0107(12) 0.0109(11)
C61 0.0454(16) 0.0423(14) 0.0415(15) -0.0031(11) 0.0106(12) 0.0086(12)
C62 0.0411(14) 0.0361(12) 0.0346(14) -0.0005(10) 0.0043(11) -0.0018(10)
C63 0.0366(13) 0.0358(12) 0.0311(13) 0.0002(9) 0.0056(11) 0.0003(10)
C64 0.0434(16) 0.0417(14) 0.0464(16) -0.0044(11) 0.0042(13) 0.0025(11)
C65 0.0380(14) 0.0382(13) 0.0490(16) -0.0047(11) 0.0125(13) -0.0013(11)
C66 0.0425(16) 0.0627(17) 0.062(2) -0.0078(14) 0.0076(15) -0.0161(13)
C67 0.062(2) 0.071(2) 0.079(2) 0.0079(17) 0.0295(19) -0.0189(16)
C68 0.064(2) 0.0609(17) 0.065(2) 0.0107(15) 0.0268(18) -0.0014(15)
C69 0.0539(18) 0.0559(16) 0.0523(18) 0.0051(13) 0.0093(15) -0.0038(14)
C70 0.0414(15) 0.0452(14) 0.0513(17) 0.0014(12) 0.0083(13) -0.0047(12)
C71 0.0374(14) 0.0391(12) 0.0362(14) -0.0033(10) 0.0120(12) -0.0010(10)
C72 0.0453(15) 0.0448(14) 0.0389(15) -0.0054(11) 0.0099(13) -0.0011(11)
C73 0.0589(19) 0.0595(16) 0.0474(17) -0.0113(13) 0.0237(15) -0.0026(14)
C74 0.0503(18) 0.0588(16) 0.065(2) -0.0178(14) 0.0284(16) -0.0033(13)
C75 0.0377(16) 0.079(2) 0.058(2) -0.0164(15) 0.0118(14) 0.0030(14)
C76 0.0373(15) 0.0684(17) 0.0417(16) -0.0087(12) 0.0076(13) 0.0049(13)
C77 0.0376(14) 0.0357(12) 0.0354(14) 0.0024(10) 0.0067(12) 0.0035(10)
C78 0.0584(18) 0.0303(12) 0.0483(16) -0.0009(10) 0.0021(14) 0.0035(12)
C79 0.072(2) 0.0499(17) 0.105(3) 0.0194(17) -0.009(2) -0.0157(16)
C80 0.115(3) 0.0541(17) 0.056(2) -0.0105(14) 0.018(2) 0.0314(18)
C81 0.068(2) 0.0458(15) 0.0552(19) -0.0002(12) -0.0076(16) 0.0153(14)
C82 0.0340(13) 0.0430(13) 0.0342(14) 0.0053(10) 0.0098(11) 0.0047(10)
C83 0.0399(15) 0.0531(15) 0.0435(16) 0.0058(11) 0.0124(13) 0.0008(12)
C84 0.0346(15) 0.0711(18) 0.0448(17) 0.0096(13) 0.0099(13) 0.0032(13)
C85 0.0404(16) 0.0741(19) 0.0409(16) 0.0045(13) 0.0094(13) 0.0163(14)
C86 0.0466(16) 0.0533(15) 0.0398(15) 0.0031(11) 0.0111(13) 0.0147(13)
C87 0.0418(15) 0.0426(13) 0.0334(14) 0.0037(10) 0.0103(12) 0.0068(11)
C88 0.0491(16) 0.0367(13) 0.0394(15) 0.0037(10) 0.0138(13) 0.0045(11)
C89 0.0397(14) 0.0356(12) 0.0325(13) 0.0011(9) 0.0088(11) -0.0033(10)
C90 0.0346(13) 0.0390(12) 0.0298(13) 0.0017(9) 0.0091(11) -0.0009(10)
C91 0.0445(15) 0.0361(12) 0.0396(15) 0.0016(10) 0.0090(13) 0.0020(11)
C92 0.0415(15) 0.0394(12) 0.0390(14) 0.0018(10) 0.0119(12) -0.0007(11)
C93 0.0438(16) 0.0538(15) 0.0528(18) 0.0046(12) 0.0160(14) -0.0025(12)
C94 0.058(2) 0.0655(18) 0.068(2) 0.0121(15) 0.0320(18) -0.0043(15)
C95 0.080(2) 0.0665(19) 0.0484(19) 0.0104(14) 0.0265(18) -0.0034(16)
C96 0.073(2) 0.097(2) 0.0379(17) 0.0123(15) 0.0049(16) -0.0243(18)
C97 0.0496(17) 0.0776(19) 0.0425(17) 0.0115(14) 0.0062(14) -0.0184(14)
C98 0.0403(14) 0.0395(13) 0.0365(14) -0.0016(10) 0.0137(12) -0.0016(10)
C99 0.0476(16) 0.0670(17) 0.0372(15) -0.0082(12) 0.0135(13) 0.0008(13)
C100 0.057(2) 0.091(2) 0.0483(18) -0.0189(15) 0.0205(16) 0.0078(16)
C103 0.0422(15) 0.0554(15) 0.0384(15) -0.0033(11) 0.0136(13) 0.0035(12)
C102 0.0459(18) 0.0751(19) 0.060(2) -0.0065(15) 0.0162(15) 0.0104(14)
C101 0.058(2) 0.095(2) 0.063(2) -0.0174(17) 0.0262(18) 0.0162(17)
C104 0.0440(15) 0.0343(12) 0.0320(14) 0.0010(10) 0.0098(12) -0.0001(11)
C105 0.0610(18) 0.0285(12) 0.0549(18) -0.0022(11) 0.0071(15) 0.0026(12)
C108 0.109(3) 0.0513(17) 0.075(2) -0.0136(15) 0.035(2) 0.0149(18)
C107 0.075(2) 0.0408(15) 0.082(2) 0.0021(14) -0.0068(19) 0.0127(14)
C106 0.070(2) 0.0378(14) 0.080(2) 0.0036(13) 0.0143(18) -0.0079(14)

loop_
_atom_type_symbol
_atom_type_description
_atom_type_scat_dispersion_real
_atom_type_scat_dispersion_imag
_atom_type_scat_source
C C 0.0033 0.0016 'International Tables Vol C Tables 4.2.6.8 and 6.1.1.4'
H H 0.0000 0.0000 'International Tables Vol C Tables 4.2.6.8 and 6.1.1.4'
N N 0.0061 0.0033 'International Tables Vol C Tables 4.2.6.8 and 6.1.1.4'
O O 0.0106 0.0060 'International Tables Vol C Tables 4.2.6.8 and 6.1.1.4'

loop_
_geom_angle_atom_site_label_1
_geom_angle_atom_site_label_2
_geom_angle_atom_site_label_3
_geom_angle
C6 C1 N1 119.0(2)
C6 C1 C2 120.1(2)
N1 C1 C2 120.7(2)
C9 N1 C1 121.08(18)
C9 N1 C23 121.30(18)
C1 N1 C23 117.61(18)
C3 C2 C1 119.1(2)
C3 C2 H2 120.5
C1 C2 H2 120.5
C36 N2 C28 121.56(19)
C36 N2 C50 120.5(2)
C28 N2 C50 117.88(19)
C23 O3 C24 119.84(18)
C63 N3 C55 121.60(18)
C63 N3 C77 121.62(19)
C55 N3 C77 116.78(18)
C2 C3 C4 121.3(3)
C2 C3 H3 119.3
C4 C3 H3 119.3
C5 C4 C3 119.8(3)
C5 C4 H4 120.1
C3 C4 H4 120.1
C90 N4 C82 121.43(18)
C90 N4 C104 121.26(19)
C82 N4 C104 117.31(19)
C4 C5 C6 121.0(2)
C4 C5 H5 119.5
C6 C5 H5 119.5
C1 C6 C5 118.6(2)
C1 C6 C7 121.7(2)
C5 C6 C7 119.7(2)
C50 O7 C51 119.37(18)
O1 C7 C8 122.2(2)
O1 C7 C6 122.8(2)
C8 C7 C6 115.0(2)
C9 C8 C7 122.1(2)
C9 C8 C10 120.4(2)
C7 C8 C10 117.54(19)
C8 C9 N1 121.2(2)
C8 C9 C17 120.8(2)
N1 C9 C17 118.00(18)
O2 C10 C11 121.5(2)
O2 C10 C8 120.4(2)
C11 C10 C8 118.0(2)
C16 C11 C12 119.0(3)
C16 C11 C10 121.3(2)
C12 C11 C10 119.6(2)
C77 O11 C78 119.83(18)
C14 C13 C12 120.5(3)
C14 C13 H13 119.8
C12 C13 H13 119.8
C13 C12 C11 120.0(3)
C13 C12 H12 120.0
C11 C12 H12 120.0
C13 C14 C15 120.3(3)
C13 C14 H14 119.8
C15 C14 H14 119.8
C14 C15 C16 119.9(3)
C14 C15 H15 120.1
C16 C15 H15 120.1
C104 O15 C105 119.50(19)
C11 C16 C15 120.3(3)
C11 C16 H16 119.9
C15 C16 H16 119.9
C19 C18 C17 120.4(3)
C19 C18 H18 119.8
C17 C18 H18 119.8
C22 C17 C18 119.3(2)
C22 C17 C9 120.4(2)
C18 C17 C9 120.2(2)
H17A O17 H17B 107.4(17)
C20 C19 C18 119.5(3)
C20 C19 H19 120.3
C18 C19 H19 120.3
C19 C20 C21 120.5(3)
C19 C20 H20 119.8
C21 C20 H20 119.8
C22 C21 C20 120.4(3)
C22 C21 H21 119.8
C20 C21 H21 119.8
C21 C22 C17 119.9(3)
C21 C22 H22 120.0
C17 C22 H22 120.0
C26 C24 C27 113.4(2)
C26 C24 O3 108.73(19)
C27 C24 O3 109.03(19)
C26 C24 C25 111.7(2)
C27 C24 C25 111.3(2)
O3 C24 C25 101.95(19)
O4 C23 O3 129.4(2)
O4 C23 N1 120.8(2)
O3 C23 N1 109.7(2)
C24 C25 H25A 109.5
C24 C25 H25B 109.5
H25A C25 H25B 109.5
C24 C25 H25C 109.5
H25A C25 H25C 109.5
H25B C25 H25C 109.5
C24 C27 H27A 109.5
C24 C27 H27B 109.5
H27A C27 H27B 109.5
C24 C27 H27C 109.5
H27A C27 H27C 109.5
H27B C27 H27C 109.5
C24 C26 H26A 109.5
C24 C26 H26B 109.5
H26A C26 H26B 109.5
C24 C26 H26C 109.5
H26A C26 H26C 109.5
H26B C26 H26C 109.5
C33 C28 C29 120.6(2)
C33 C28 N2 118.6(2)
C29 C28 N2 120.7(2)
C30 C29 C28 119.3(3)
C30 C29 H29 120.4
C28 C29 H29 120.4
C29 C30 C31 121.0(3)
C29 C30 H30 119.5
C31 C30 H30 119.5
C32 C31 C30 119.7(3)
C32 C31 H31 120.1
C30 C31 H31 120.1
O5 C34 C35 122.1(2)
O5 C34 C33 122.5(2)
C35 C34 C33 115.4(2)
C28 C33 C32 118.3(3)
C28 C33 C34 121.6(2)
C32 C33 C34 120.1(2)
C31 C32 C33 121.0(3)
C31 C32 H32 119.5
C33 C32 H32 119.5
C36 C35 C34 122.1(2)
C36 C35 C37 121.8(2)
C34 C35 C37 116.1(2)
O6 C37 C38 121.4(2)
O6 C37 C35 120.3(2)
C38 C37 C35 118.1(2)
C35 C36 N2 120.7(2)
C35 C36 C44 121.5(2)
N2 C36 C44 117.81(18)
C40 C39 C38 120.6(3)
C40 C39 H39 119.7
C38 C39 H39 119.7
C39 C38 C43 118.7(2)
C39 C38 C37 119.4(2)
C43 C38 C37 121.8(2)
C41 C40 C39 120.5(3)
C41 C40 H40 119.8
C39 C40 H40 119.8
C40 C41 C42 119.9(3)
C40 C41 H41 120.0
C42 C41 H41 120.0
C41 C42 C43 120.3(3)
C41 C42 H42 119.9
C43 C42 H42 119.9
C42 C43 C38 120.0(2)
C42 C43 H43 120.0
C38 C43 H43 120.0
C45 C44 C49 119.7(2)
C45 C44 C36 119.6(2)
C49 C44 C36 120.7(2)
C44 C45 C46 120.2(3)
C44 C45 H45 119.9
C46 C45 H45 119.9
C47 C46 C45 120.2(3)
C47 C46 H46 119.9
C45 C46 H46 119.9
C46 C47 C48 119.9(3)
C46 C47 H47 120.1
C48 C47 H47 120.1
C49 C48 C47 120.7(3)
C49 C48 H48 119.7
C47 C48 H48 119.7
C48 C49 C44 119.3(3)
C48 C49 H49 120.3
C44 C49 H49 120.3
O8 C50 O7 129.5(2)
O8 C50 N2 120.7(2)
O7 C50 N2 109.8(2)
C52 C51 C54 111.5(2)
C52 C51 O7 109.6(2)
C54 C51 O7 101.48(19)
C52 C51 C53 113.7(3)
C54 C51 C53 112.0(3)
O7 C51 C53 107.79(19)
C51 C52 H52A 109.5
C51 C52 H52B 109.5
H52A C52 H52B 109.5
C51 C52 H52C 109.5
H52A C52 H52C 109.5
H52B C52 H52C 109.5
C51 C53 H53A 109.5
C51 C53 H53B 109.5
H53A C53 H53B 109.5
C51 C53 H53C 109.5
H53A C53 H53C 109.5
H53B C53 H53C 109.5
C51 C54 H54A 109.5
C51 C54 H54B 109.5
H54A C54 H54B 109.5
C51 C54 H54C 109.5
H54A C54 H54C 109.5
H54B C54 H54C 109.5
C60 C55 C56 120.0(2)
C60 C55 N3 118.7(2)
C56 C55 N3 121.3(2)
C57 C56 C55 119.3(2)
C57 C56 H56 120.3
C55 C56 H56 120.3
C56 C57 C58 121.7(3)
C56 C57 H57 119.2
C58 C57 H57 119.2
C59 C58 C57 119.0(3)
C59 C58 H58 120.5
C57 C58 H58 120.5
C58 C59 C60 121.4(3)
C58 C59 H59 119.3
C60 C59 H59 119.3
C55 C60 C59 118.5(2)
C55 C60 C61 121.3(2)
C59 C60 C61 120.1(2)
O9 C61 C62 122.1(2)
O9 C61 C60 122.3(2)
C62 C61 C60 115.5(2)
C63 C62 C61 122.3(2)
C63 C62 C64 121.7(2)
C61 C62 C64 116.0(2)
C62 C63 N3 120.6(2)
C62 C63 C71 120.7(2)
N3 C63 C71 118.67(18)
O10 C64 C65 121.0(2)
O10 C64 C62 120.1(2)
C65 C64 C62 118.8(2)
C66 C65 C70 118.5(3)
C66 C65 C64 119.6(2)
C70 C65 C64 121.9(2)
C67 C66 C65 121.0(3)
C67 C66 H66 119.5
C65 C66 H66 119.5
C66 C67 C68 120.1(3)
C66 C67 H67 120.0
C68 C67 H67 120.0
C69 C68 C67 119.9(3)
C69 C68 H68 120.1
C67 C68 H68 120.1
C68 C69 C70 120.1(3)
C68 C69 H69 119.9
C70 C69 H69 119.9
C65 C70 C69 120.4(2)
C65 C70 H70 119.8
C69 C70 H70 119.8
C72 C71 C76 119.6(2)
C72 C71 C63 120.4(2)
C76 C71 C63 119.8(2)
C73 C72 C71 119.5(2)
C73 C72 H72 120.2
C71 C72 H72 120.2
C74 C73 C72 120.6(3)
C74 C73 H73 119.7
C72 C73 H73 119.7
C75 C74 C73 119.9(3)
C75 C74 H74 120.1
C73 C74 H74 120.1
C74 C75 C76 119.9(3)
C74 C75 H75 120.0
C76 C75 H75 120.0
C75 C76 C71 120.5(2)
C75 C76 H76 119.8
C71 C76 H76 119.8
O12 C77 O11 129.6(2)
O12 C77 N3 120.5(2)
O11 C77 N3 109.82(19)
O11 C78 C81 101.76(19)
O11 C78 C80 107.7(2)
C81 C78 C80 111.7(3)
O11 C78 C79 109.4(2)
C81 C78 C79 111.3(2)
C80 C78 C79 114.2(3)
C78 C79 H79A 109.5
C78 C79 H79B 109.5
H79A C79 H79B 109.5
C78 C79 H79C 109.5
H79A C79 H79C 109.5
H79B C79 H79C 109.5
C78 C80 H80A 109.5
C78 C80 H80B 109.5
H80A C80 H80B 109.5
C78 C80 H80C 109.5
H80A C80 H80C 109.5
H80B C80 H80C 109.5
C78 C81 H81A 109.5
C78 C81 H81B 109.5
H81A C81 H81B 109.5
C78 C81 H81C 109.5
H81A C81 H81C 109.5
H81B C81 H81C 109.5
C83 C82 C87 119.9(2)
C83 C82 N4 121.2(2)
C87 C82 N4 118.8(2)
C84 C83 C82 119.1(2)
C84 C83 H83 120.4
C82 C83 H83 120.4
C83 C84 C85 121.3(3)
C83 C84 H84 119.3
C85 C84 H84 119.3
C86 C85 C84 119.8(2)
C86 C85 H85 120.1
C84 C85 H85 120.1
C85 C86 C87 121.0(2)
C85 C86 H86 119.5
C87 C86 H86 119.5
C86 C87 C82 118.8(2)
C86 C87 C88 119.6(2)
C82 C87 C88 121.5(2)
O13 C88 C89 122.7(2)
O13 C88 C87 122.2(2)
C89 C88 C87 115.2(2)
C90 C89 C88 121.9(2)
C90 C89 C91 121.2(2)
C88 C89 C91 116.90(19)
C89 C90 N4 121.0(2)
C89 C90 C98 121.4(2)
N4 C90 C98 117.53(18)
O14 C91 C92 121.3(2)
O14 C91 C89 120.3(2)
C92 C91 C89 118.3(2)
C97 C92 C93 118.3(2)
C97 C92 C91 122.1(2)
C93 C92 C91 119.6(2)
C94 C93 C92 120.4(3)
C94 C93 H93 119.8
C92 C93 H93 119.8
C95 C94 C93 120.7(3)
C95 C94 H94 119.7
C93 C94 H94 119.7
C94 C95 C96 119.7(3)
C94 C95 H95 120.1
C96 C95 H95 120.1
C95 C96 C97 120.2(3)
C95 C96 H96 119.9
C97 C96 H96 119.9
C92 C97 C96 120.7(3)
C92 C97 H97 119.7
C96 C97 H97 119.7
C99 C98 C103 119.7(2)
C99 C98 C90 121.3(2)
C103 C98 C90 119.0(2)
C100 C99 C98 119.6(3)
C100 C99 H99 120.2
C98 C99 H99 120.2
C99 C100 C101 120.2(3)
C99 C100 H100 119.9
C101 C100 H100 119.9
C102 C103 C98 120.2(2)
C102 C103 H103 119.9
C98 C103 H103 119.9
C101 C102 C103 119.6(3)
C101 C102 H102 120.2
C103 C102 H102 120.2
C102 C101 C100 120.7(3)
C102 C101 H101 119.7
C100 C101 H101 119.7
O16 C104 O15 129.3(2)
O16 C104 N4 120.5(2)
O15 C104 N4 110.1(2)
C108 C105 C107 111.9(3)
C108 C105 C106 113.3(3)
C107 C105 C106 111.3(3)
C108 C105 O15 109.7(2)
C107 C105 O15 102.1(2)
C106 C105 O15 108.0(2)
C105 C108 H10A 109.5
C105 C108 H10B 109.5
H10A C108 H10B 109.5
C105 C108 H10C 109.5
H10A C108 H10C 109.5
H10B C108 H10C 109.5
C105 C107 H10D 109.5
C105 C107 H10E 109.5
H10D C107 H10E 109.5
C105 C107 H10F 109.5
H10D C107 H10F 109.5
H10E C107 H10F 109.5
C105 C106 H10G 109.5
C105 C106 H10H 109.5
H10G C106 H10H 109.5
C105 C106 H10I 109.5
H10G C106 H10I 109.5
H10H C106 H10I 109.5

loop_
_geom_bond_atom_site_label_1
_geom_bond_atom_site_label_2
_geom_bond_distance
O1 C7 1.239(3)
C1 C6 1.399(3)
C1 N1 1.406(3)
C1 C2 1.408(3)
N1 C9 1.379(3)
N1 C23 1.460(3)
O2 C10 1.217(3)
C2 C3 1.376(4)
C2 H2 0.9500
N2 C36 1.380(3)
N2 C28 1.406(3)
N2 C50 1.458(3)
O3 C23 1.308(3)
O3 C24 1.514(3)
N3 C63 1.379(3)
N3 C55 1.410(3)
N3 C77 1.461(3)
C3 C4 1.386(4)
C3 H3 0.9500
O4 C23 1.196(3)
C4 C5 1.364(4)
C4 H4 0.9500
N4 C90 1.378(3)
N4 C82 1.406(3)
N4 C104 1.454(3)
C5 C6 1.409(3)
C5 H5 0.9500
O5 C34 1.236(3)
O6 C37 1.215(3)
C6 C7 1.461(3)
O7 C50 1.308(3)
O7 C51 1.514(3)
C7 C8 1.451(3)
O8 C50 1.190(3)
C8 C9 1.364(3)
C8 C10 1.507(3)
O9 C61 1.241(3)
C9 C17 1.490(3)
C10 C11 1.498(4)
O10 C64 1.220(3)
C11 C16 1.386(4)
C11 C12 1.393(4)
O11 C77 1.309(3)
O11 C78 1.507(3)
C13 C14 1.368(4)
C13 C12 1.383(4)
C13 H13 0.9500
O13 C88 1.240(3)
C12 H12 0.9500
O12 C77 1.191(3)
C14 C15 1.375(4)
C14 H14 0.9500
O14 C91 1.222(3)
C15 C16 1.391(4)
C15 H15 0.9500
O15 C104 1.306(3)
O15 C105 1.516(3)
C16 H16 0.9500
O16 C104 1.197(3)
C18 C19 1.377(4)
C18 C17 1.389(3)
C18 H18 0.9500
C17 C22 1.387(3)
O17 H17A 0.863(10)
O17 H17B 0.862(10)
C19 C20 1.374(4)
C19 H19 0.9500
C20 C21 1.377(4)
C20 H20 0.9500
C21 C22 1.369(4)
C21 H21 0.9500
C22 H22 0.9500
C24 C26 1.510(4)
C24 C27 1.511(4)
C24 C25 1.514(4)
C25 H25A 0.9800
C25 H25B 0.9800
C25 H25C 0.9800
C27 H27A 0.9800
C27 H27B 0.9800
C27 H27C 0.9800
C26 H26A 0.9800
C26 H26B 0.9800
C26 H26C 0.9800
C28 C33 1.396(3)
C28 C29 1.400(3)
C29 C30 1.373(4)
C29 H29 0.9500
C30 C31 1.392(4)
C30 H30 0.9500
C31 C32 1.364(4)
C31 H31 0.9500
C34 C35 1.445(3)
C34 C33 1.458(4)
C33 C32 1.410(4)
C32 H32 0.9500
C35 C36 1.363(3)
C35 C37 1.504(3)
C37 C38 1.498(4)
C36 C44 1.492(3)
C39 C40 1.376(4)
C39 C38 1.390(3)
C39 H39 0.9500
C38 C43 1.396(3)
C40 C41 1.372(4)
C40 H40 0.9500
C41 C42 1.378(4)
C41 H41 0.9500
C42 C43 1.386(4)
C42 H42 0.9500
C43 H43 0.9500
C44 C45 1.384(3)
C44 C49 1.395(3)
C45 C46 1.387(4)
C45 H45 0.9500
C46 C47 1.371(4)
C46 H46 0.9500
C47 C48 1.384(4)
C47 H47 0.9500
C48 C49 1.383(4)
C48 H48 0.9500
C49 H49 0.9500
C51 C52 1.505(4)
C51 C54 1.512(4)
C51 C53 1.516(4)
C52 H52A 0.9800
C52 H52B 0.9800
C52 H52C 0.9800
C53 H53A 0.9800
C53 H53B 0.9800
C53 H53C 0.9800
C54 H54A 0.9800
C54 H54B 0.9800
C54 H54C 0.9800
C55 C60 1.399(3)
C55 C56 1.403(3)
C56 C57 1.371(4)
C56 H56 0.9500
C57 C58 1.394(4)
C57 H57 0.9500
C58 C59 1.364(4)
C58 H58 0.9500
C59 C60 1.411(3)
C59 H59 0.9500
C60 C61 1.462(4)
C61 C62 1.442(3)
C62 C63 1.362(3)
C62 C64 1.503(3)
C63 C71 1.495(3)
C64 C65 1.496(4)
C65 C66 1.386(3)
C65 C70 1.388(3)
C66 C67 1.376(4)
C66 H66 0.9500
C67 C68 1.378(4)
C67 H67 0.9500
C68 C69 1.375(4)
C68 H68 0.9500
C69 C70 1.388(4)
C69 H69 0.9500
C70 H70 0.9500
C71 C72 1.386(3)
C71 C76 1.387(3)
C72 C73 1.385(4)
C72 H72 0.9500
C73 C74 1.381(4)
C73 H73 0.9500
C74 C75 1.378(4)
C74 H74 0.9500
C75 C76 1.380(4)
C75 H75 0.9500
C76 H76 0.9500
C78 C81 1.514(4)
C78 C80 1.514(4)
C78 C79 1.514(4)
C79 H79A 0.9800
C79 H79B 0.9800
C79 H79C 0.9800
C80 H80A 0.9800
C80 H80B 0.9800
C80 H80C 0.9800
C81 H81A 0.9800
C81 H81B 0.9800
C81 H81C 0.9800
C82 C83 1.403(3)
C82 C87 1.403(3)
C83 C84 1.378(4)
C83 H83 0.9500
C84 C85 1.386(4)
C84 H84 0.9500
C85 C86 1.365(4)
C85 H85 0.9500
C86 C87 1.402(3)
C86 H86 0.9500
C87 C88 1.464(3)
C88 C89 1.449(3)
C89 C90 1.368(3)
C89 C91 1.503(3)
C90 C98 1.486(3)
C91 C92 1.490(3)
C92 C97 1.380(4)
C92 C93 1.387(3)
C93 C94 1.382(4)
C93 H93 0.9500
C94 C95 1.357(4)
C94 H94 0.9500
C95 C96 1.372(4)
C95 H95 0.9500
C96 C97 1.382(4)
C96 H96 0.9500
C97 H97 0.9500
C98 C99 1.388(3)
C98 C103 1.391(3)
C99 C100 1.376(4)
C99 H99 0.9500
C100 C101 1.380(4)
C100 H100 0.9500
C103 C102 1.379(4)
C103 H103 0.9500
C102 C101 1.373(4)
C102 H102 0.9500
C101 H101 0.9500
C105 C108 1.506(4)
C105 C107 1.507(4)
C105 C106 1.508(4)
C108 H10A 0.9800
C108 H10B 0.9800
C108 H10C 0.9800
C107 H10D 0.9800
C107 H10E 0.9800
C107 H10F 0.9800
C106 H10G 0.9800
C106 H10H 0.9800
C106 H10I 0.9800

loop_
_geom_hbond_atom_site_label_D
_geom_hbond_atom_site_label_H
_geom_hbond_atom_site_label_A
_geom_hbond_distance_DH
_geom_hbond_distance_HA
_geom_hbond_distance_DA
_geom_hbond_angle_DHA
_geom_hbond_site_symmetry_A
C2 H2 O4 0.95 2.41 2.955(3) 116.5 .
O17 H17A O1 0.863(10) 2.24(2) 3.080(7) 165(9) 7
O17 H17A O17 0.863(10) 1.95(9) 2.367(14) 109(7) 7
O17 H17B O1 0.862(10) 2.03(3) 2.846(7) 158(9) .
C27 H27B O4 0.98 2.45 3.039(3) 118.0 .
C26 H26B O4 0.98 2.43 2.987(3) 115.4 .
C26 H26C O5 0.98 2.46 3.392(3) 158.9 4
C29 H29 O8 0.95 2.58 3.089(4) 113.6 .
C52 H52B O17 0.98 2.28 3.164(8) 150.1 6_566
C52 H52C O8 0.98 2.39 2.912(3) 112.5 .
C53 H53A O8 0.98 2.53 3.090(4) 115.9 .
C54 H54A O14 0.98 2.58 3.417(3) 143.3 5_666
C56 H56 O12 0.95 2.40 2.940(3) 115.6 .
C79 H79B O12 0.98 2.37 2.907(3) 114.1 .
C79 H79C O13 0.98 2.42 3.243(3) 141.6 5_666
C80 H80B O12 0.98 2.55 3.120(4) 117.4 .
C80 H80B O12 0.98 2.63 3.561(4) 159.0 2_656
C83 H83 O16 0.95 2.48 3.014(3) 115.5 .
C108 H10A O16 0.98 2.40 2.982(4) 117.6 .
C106 H10G O16 0.98 2.45 3.011(3) 115.7 .
C106 H10I O9 0.98 2.42 3.345(3) 158.1 5_656

loop_
_geom_torsion_atom_site_label_1
_geom_torsion_atom_site_label_2
_geom_torsion_atom_site_label_3
_geom_torsion_atom_site_label_4
_geom_torsion
C6 C1 N1 C9 -0.1(3)
C2 C1 N1 C9 176.5(2)
C6 C1 N1 C23 -179.3(2)
C2 C1 N1 C23 -2.7(3)
C6 C1 C2 C3 -0.6(4)
N1 C1 C2 C3 -177.2(2)
C1 C2 C3 C4 -0.1(4)
C2 C3 C4 C5 0.6(4)
C3 C4 C5 C6 -0.3(4)
N1 C1 C6 C5 177.6(2)
C2 C1 C6 C5 0.9(4)
N1 C1 C6 C7 -0.2(3)
C2 C1 C6 C7 -176.9(2)
C4 C5 C6 C1 -0.4(4)
C4 C5 C6 C7 177.4(2)
C1 C6 C7 O1 -179.1(2)
C5 C6 C7 O1 3.2(4)
C1 C6 C7 C8 -0.3(3)
C5 C6 C7 C8 -178.0(2)
O1 C7 C8 C9 180.0(2)
C6 C7 C8 C9 1.2(3)
O1 C7 C8 C10 1.7(4)
C6 C7 C8 C10 -177.1(2)
C7 C8 C9 N1 -1.6(4)
C10 C8 C9 N1 176.7(2)
C7 C8 C9 C17 179.8(2)
C10 C8 C9 C17 -1.9(3)
C1 N1 C9 C8 1.0(3)
C23 N1 C9 C8 -179.8(2)
C1 N1 C9 C17 179.7(2)
C23 N1 C9 C17 -1.1(3)
C9 C8 C10 O2 105.9(3)
C7 C8 C10 O2 -75.8(3)
C9 C8 C10 C11 -76.8(3)
C7 C8 C10 C11 101.6(3)
O2 C10 C11 C16 160.5(2)
C8 C10 C11 C16 -16.9(3)
O2 C10 C11 C12 -17.1(4)
C8 C10 C11 C12 165.6(2)
C14 C13 C12 C11 0.0(4)
C16 C11 C12 C13 -0.6(4)
C10 C11 C12 C13 176.9(2)
C12 C13 C14 C15 0.3(4)
C13 C14 C15 C16 0.1(4)
C12 C11 C16 C15 1.1(4)
C10 C11 C16 C15 -176.5(2)
C14 C15 C16 C11 -0.8(4)
C19 C18 C17 C22 0.9(4)
C19 C18 C17 C9 178.4(2)
C8 C9 C17 C22 111.6(3)
N1 C9 C17 C22 -67.0(3)
C8 C9 C17 C18 -65.8(3)
N1 C9 C17 C18 115.5(3)
C17 C18 C19 C20 -0.9(4)
C18 C19 C20 C21 0.3(5)
C19 C20 C21 C22 0.4(5)
C20 C21 C22 C17 -0.4(5)
C18 C17 C22 C21 -0.3(4)
C9 C17 C22 C21 -177.8(2)
C23 O3 C24 C26 61.3(3)
C23 O3 C24 C27 -62.9(3)
C23 O3 C24 C25 179.4(2)
C24 O3 C23 O4 -1.4(4)
C24 O3 C23 N1 -177.98(18)
C9 N1 C23 O4 118.6(3)
C1 N1 C23 O4 -62.2(3)
C9 N1 C23 O3 -64.5(3)
C1 N1 C23 O3 114.7(2)
C36 N2 C28 C33 -1.1(3)
C50 N2 C28 C33 176.2(2)
C36 N2 C28 C29 176.2(2)
C50 N2 C28 C29 -6.5(3)
C33 C28 C29 C30 0.8(4)
N2 C28 C29 C30 -176.5(2)
C28 C29 C30 C31 -0.2(4)
C29 C30 C31 C32 -1.2(4)
C29 C28 C33 C32 0.0(4)
N2 C28 C33 C32 177.3(2)
C29 C28 C33 C34 -178.4(2)
N2 C28 C33 C34 -1.1(4)
O5 C34 C33 C28 -178.6(2)
C35 C34 C33 C28 2.0(4)
O5 C34 C33 C32 3.0(4)
C35 C34 C33 C32 -176.4(2)
C30 C31 C32 C33 2.0(4)
C28 C33 C32 C31 -1.4(4)
C34 C33 C32 C31 177.0(3)
O5 C34 C35 C36 179.7(2)
C33 C34 C35 C36 -0.9(4)
O5 C34 C35 C37 0.7(4)
C33 C34 C35 C37 -180.0(2)
C36 C35 C37 O6 98.3(3)
C34 C35 C37 O6 -82.6(3)
C36 C35 C37 C38 -86.3(3)
C34 C35 C37 C38 92.8(3)
C34 C35 C36 N2 -1.2(4)
C37 C35 C36 N2 177.9(2)
C34 C35 C36 C44 179.3(2)
C37 C35 C36 C44 -1.7(4)
C28 N2 C36 C35 2.2(3)
C50 N2 C36 C35 -175.0(2)
C28 N2 C36 C44 -178.2(2)
C50 N2 C36 C44 4.6(3)
C40 C39 C38 C43 -0.1(4)
C40 C39 C38 C37 179.0(3)
O6 C37 C38 C39 1.1(4)
C35 C37 C38 C39 -174.2(2)
O6 C37 C38 C43 -179.8(3)
C35 C37 C38 C43 4.9(4)
C38 C39 C40 C41 -0.1(5)
C39 C40 C41 C42 0.3(5)
C40 C41 C42 C43 -0.3(5)
C41 C42 C43 C38 0.1(4)
C39 C38 C43 C42 0.1(4)
C37 C38 C43 C42 -179.0(2)
C35 C36 C44 C45 -71.9(3)
N2 C36 C44 C45 108.5(3)
C35 C36 C44 C49 105.8(3)
N2 C36 C44 C49 -73.8(3)
C49 C44 C45 C46 -0.3(4)
C36 C44 C45 C46 177.4(2)
C44 C45 C46 C47 -0.9(4)
C45 C46 C47 C48 1.5(4)
C46 C47 C48 C49 -0.8(4)
C47 C48 C49 C44 -0.5(4)
C45 C44 C49 C48 1.0(3)
C36 C44 C49 C48 -176.7(2)
C51 O7 C50 O8 -4.2(4)
C51 O7 C50 N2 177.89(19)
C36 N2 C50 O8 107.5(3)
C28 N2 C50 O8 -69.8(3)
C36 N2 C50 O7 -74.4(3)
C28 N2 C50 O7 108.3(2)
C50 O7 C51 C52 57.6(3)
C50 O7 C51 C54 175.6(2)
C50 O7 C51 C53 -66.6(3)
C63 N3 C55 C60 -2.5(3)
C77 N3 C55 C60 177.9(2)
C63 N3 C55 C56 174.8(2)
C77 N3 C55 C56 -4.7(3)
C60 C55 C56 C57 0.4(4)
N3 C55 C56 C57 -176.9(2)
C55 C56 C57 C58 -1.2(4)
C56 C57 C58 C59 0.8(4)
C57 C58 C59 C60 0.3(4)
C56 C55 C60 C59 0.7(4)
N3 C55 C60 C59 178.1(2)
C56 C55 C60 C61 -176.5(2)
N3 C55 C60 C61 0.9(3)
C58 C59 C60 C55 -1.1(4)
C58 C59 C60 C61 176.1(2)
C55 C60 C61 O9 -179.4(2)
C59 C60 C61 O9 3.5(4)
C55 C60 C61 C62 0.7(3)
C59 C60 C61 C62 -176.3(2)
O9 C61 C62 C63 179.1(2)
C60 C61 C62 C63 -1.0(3)
O9 C61 C62 C64 -0.1(4)
C60 C61 C62 C64 179.7(2)
C61 C62 C63 N3 -0.5(4)
C64 C62 C63 N3 178.7(2)
C61 C62 C63 C71 -178.4(2)
C64 C62 C63 C71 0.8(3)
C55 N3 C63 C62 2.4(3)
C77 N3 C63 C62 -178.1(2)
C55 N3 C63 C71 -179.7(2)
C77 N3 C63 C71 -0.2(3)
C63 C62 C64 O10 93.8(3)
C61 C62 C64 O10 -87.0(3)
C63 C62 C64 C65 -89.7(3)
C61 C62 C64 C65 89.6(3)
O10 C64 C65 C66 -0.9(4)
C62 C64 C65 C66 -177.4(2)
O10 C64 C65 C70 177.8(2)
C62 C64 C65 C70 1.3(4)
C70 C65 C66 C67 -1.5(4)
C64 C65 C66 C67 177.2(3)
C65 C66 C67 C68 0.8(5)
C66 C67 C68 C69 0.1(5)
C67 C68 C69 C70 -0.3(5)
C66 C65 C70 C69 1.3(4)
C64 C65 C70 C69 -177.4(2)
C68 C69 C70 C65 -0.4(4)
C62 C63 C71 C72 104.5(3)
N3 C63 C71 C72 -73.4(3)
C62 C63 C71 C76 -70.9(3)
N3 C63 C71 C76 111.2(3)
C76 C71 C72 C73 0.1(4)
C63 C71 C72 C73 -175.4(2)
C71 C72 C73 C74 -0.3(4)
C72 C73 C74 C75 -0.4(4)
C73 C74 C75 C76 1.3(4)
C74 C75 C76 C71 -1.5(4)
C72 C71 C76 C75 0.9(4)
C63 C71 C76 C75 176.3(2)
C78 O11 C77 O12 -2.9(4)
C78 O11 C77 N3 -179.21(19)
C63 N3 C77 O12 119.4(3)
C55 N3 C77 O12 -61.0(3)
C63 N3 C77 O11 -63.9(3)
C55 N3 C77 O11 115.7(2)
C77 O11 C78 C81 174.0(2)
C77 O11 C78 C80 -68.5(3)
C77 O11 C78 C79 56.2(3)
C90 N4 C82 C83 -177.9(2)
C104 N4 C82 C83 1.2(3)
C90 N4 C82 C87 -1.0(3)
C104 N4 C82 C87 178.2(2)
C87 C82 C83 C84 1.5(4)
N4 C82 C83 C84 178.4(2)
C82 C83 C84 C85 0.7(4)
C83 C84 C85 C86 -1.8(4)
C84 C85 C86 C87 0.6(4)
C85 C86 C87 C82 1.5(4)
C85 C86 C87 C88 -177.1(2)
C83 C82 C87 C86 -2.6(3)
N4 C82 C87 C86 -179.5(2)
C83 C82 C87 C88 176.0(2)
N4 C82 C87 C88 -0.9(3)
C86 C87 C88 O13 1.6(4)
C82 C87 C88 O13 -177.0(2)
C86 C87 C88 C89 -177.7(2)
C82 C87 C88 C89 3.7(3)
O13 C88 C89 C90 175.8(2)
C87 C88 C89 C90 -4.9(3)
O13 C88 C89 C91 -5.6(4)
C87 C88 C89 C91 173.7(2)
C88 C89 C90 N4 3.3(3)
C91 C89 C90 N4 -175.3(2)
C88 C89 C90 C98 -176.9(2)
C91 C89 C90 C98 4.6(3)
C82 N4 C90 C89 -0.2(3)
C104 N4 C90 C89 -179.3(2)
C82 N4 C90 C98 180.0(2)
C104 N4 C90 C98 0.9(3)
C90 C89 C91 O14 -112.5(3)
C88 C89 C91 O14 68.9(3)
C90 C89 C91 C92 70.8(3)
C88 C89 C91 C92 -107.8(3)
O14 C91 C92 C97 -163.0(3)
C89 C91 C92 C97 13.6(3)
O14 C91 C92 C93 14.6(4)
C89 C91 C92 C93 -168.7(2)
C97 C92 C93 C94 0.2(4)
C91 C92 C93 C94 -177.5(2)
C92 C93 C94 C95 0.5(4)
C93 C94 C95 C96 -0.4(5)
C94 C95 C96 C97 -0.6(5)
C93 C92 C97 C96 -1.2(4)
C91 C92 C97 C96 176.5(3)
C95 C96 C97 C92 1.4(5)
C89 C90 C98 C99 -117.6(3)
N4 C90 C98 C99 62.2(3)
C89 C90 C98 C103 60.3(3)
N4 C90 C98 C103 -119.9(2)
C103 C98 C99 C100 0.5(4)
C90 C98 C99 C100 178.3(2)
C98 C99 C100 C101 -0.2(5)
C99 C98 C103 C102 -0.6(4)
C90 C98 C103 C102 -178.5(2)
C98 C103 C102 C101 0.4(4)
C103 C102 C101 C100 -0.1(5)
C99 C100 C101 C102 0.0(5)
C105 O15 C104 O16 -1.6(4)
C105 O15 C104 N4 175.81(19)
C90 N4 C104 O16 -113.1(3)
C82 N4 C104 O16 67.8(3)
C90 N4 C104 O15 69.2(3)
C82 N4 C104 O15 -109.9(2)
C104 O15 C105 C108 60.8(3)
C104 O15 C105 C107 179.6(2)
C104 O15 C105 C106 -63.0(3)
